data_4336546
loop_
_publ_author_name
'Wei Su'
'Quanquan Qian'
'Peiyuan Li'
'Xiaolin Lei'
'Qi Xiao'
'Shan Huang'
'Chusheng Huang'
'Jianguo Cui'

_publ_contact_author_address
; 
College of Chemistry and Life Science, 
Guangxi Teachers Education University, 
Nanning, China
;
_publ_contact_author_email suwmail@163.com
_publ_contact_author_name 'Wei Su'
_publ_section_title
;
 Synthesis, Characterization, and Anticancer Activity of a Series of
 Ketone-N4-Substituted Thiosemicarbazones and Their Ruthenium(II) Arene
 Complexes
;
_journal_name_full 'Inorganic Chemistry'
_journal_page_first 12440
_journal_page_last 12449
_journal_paper_doi 10.1021/ic401362s
_journal_volume 52
_journal_year 2013
_chemical_formula_moiety 'C25 H29 Cl N3 Ru S, Cl, C H Cl3'
_chemical_formula_sum 'C26 H0.5 Cl5 N3 Ru S'
_chemical_formula_weight 665.17
_chemical_name_systematic
;
 ? 
;
_space_group_crystal_system triclinic
_space_group_IT_number 2
_space_group_name_Hall '-P 1'
_space_group_name_H-M_alt 'P -1'
_symmetry_space_group_name_Hall '-P 1'
_symmetry_space_group_name_H-M 'P -1'
_atom_sites_solution_hydrogens geom
_atom_sites_solution_primary direct
_atom_sites_solution_secondary difmap
_audit_creation_date 2013-05-03
_audit_creation_method
;
  Olex2 1.1
  (compiled 2011.02.15 svn.r1672, GUI svn.r3494)
;
_cell_angle_alpha 90.441(3)
_cell_angle_beta 104.198(3)
_cell_angle_gamma 94.091(4)
_cell_formula_units_Z 2
_cell_length_a 9.9199(4)
_cell_length_b 11.3989(5)
_cell_length_c 13.7623(5)
_cell_measurement_reflns_used 6727
_cell_measurement_temperature 293(2)
_cell_measurement_theta_max 28.8000
_cell_measurement_theta_min 2.8271
_cell_volume 1504.29(11)
_computing_cell_refinement
;
CrysAlisPro, Agilent Technologies,
Version 1.171.35.21 (release 20-01-2012 CrysAlis171 .NET)
(compiled Jan 23 2012,18:06:46)
;
_computing_data_collection
;
CrysAlisPro, Agilent Technologies,
Version 1.171.35.21 (release 20-01-2012 CrysAlis171 .NET)
(compiled Jan 23 2012,18:06:46)
;
_computing_data_reduction
;
CrysAlisPro, Agilent Technologies,
Version 1.171.35.21 (release 20-01-2012 CrysAlis171 .NET)
(compiled Jan 23 2012,18:06:46)
;
_computing_molecular_graphics
;
O. V. Dolomanov, L. J. Bourhis, R. J. Gildea, J. A. K. Howard and H. Puschmann,
OLEX2: a complete structure solution, refinement and analysis program.
J. Appl. Cryst. (2009). 42, 339-341.
;
_computing_publication_material
;
O. V. Dolomanov, L. J. Bourhis, R. J. Gildea, J. A. K. Howard and H. Puschmann,
OLEX2: a complete structure solution, refinement and analysis program.
J. Appl. Cryst. (2009). 42, 339-341.
;
_computing_structure_refinement 'SHELXL-97 (Sheldrick, 1997)'
_computing_structure_solution 'A short history of SHELX (Sheldrick, 2007)/Bruker'
_diffrn_ambient_temperature 293(2)
_diffrn_detector_area_resol_mean 16.1623
_diffrn_measured_fraction_theta_full 0.999
_diffrn_measured_fraction_theta_max 0.999
_diffrn_measurement_details
;
  1 omega  -99.00  -74.00   1.0000   10.0000
omega____ theta____ kappa____ phi______ frames
    -      -19.3361 -178.0000  -30.0000 25

  2 omega  -14.00   14.00   1.0000   10.0000
omega____ theta____ kappa____ phi______ frames
    -      -19.3361  -99.0000  -30.0000 28

  3 omega   -8.00   25.00   1.0000   10.0000
omega____ theta____ kappa____ phi______ frames
    -      -19.3361  -99.0000   90.0000 33

  4 omega  -34.00   93.00   1.0000   10.0000
omega____ theta____ kappa____ phi______ frames
    -       22.9299   19.0000  150.0000 127

  5 omega    1.00   93.00   1.0000   10.0000
omega____ theta____ kappa____ phi______ frames
    -       22.9299   57.0000  -30.0000 92

  6 omega  -46.00   47.00   1.0000   10.0000
omega____ theta____ kappa____ phi______ frames
    -       22.9299  -57.0000 -180.0000 93

  7 omega   34.00  105.00   1.0000   10.0000
omega____ theta____ kappa____ phi______ frames
    -       22.9299 -178.0000   90.0000 71

  8 omega   -8.00   96.00   1.0000   10.0000
omega____ theta____ kappa____ phi______ frames
    -       22.9299   38.0000 -120.0000 104
;
_diffrn_measurement_device_type 'SuperNova, Single source at offset), Eos'
_diffrn_measurement_method '\w scans'
_diffrn_orient_matrix_UB_11 -0.0579595000
_diffrn_orient_matrix_UB_12 -0.0144845000
_diffrn_orient_matrix_UB_13 0.0204088000
_diffrn_orient_matrix_UB_21 -0.0081839000
_diffrn_orient_matrix_UB_22 0.0607009000
_diffrn_orient_matrix_UB_23 0.0061896000
_diffrn_orient_matrix_UB_31 -0.0452196000
_diffrn_orient_matrix_UB_32 -0.0001307000
_diffrn_orient_matrix_UB_33 -0.0487175000
_diffrn_radiation_monochromator mirror
_diffrn_radiation_type 'Mo K\a'
_diffrn_radiation_wavelength 0.7107
_diffrn_reflns_av_R_equivalents 0.0300
_diffrn_reflns_av_unetI/netI 0.0435
_diffrn_reflns_limit_h_max 12
_diffrn_reflns_limit_h_min -12
_diffrn_reflns_limit_k_max 14
_diffrn_reflns_limit_k_min -14
_diffrn_reflns_limit_l_max 17
_diffrn_reflns_limit_l_min -17
_diffrn_reflns_number 15287
_diffrn_reflns_theta_full 26.37
_diffrn_reflns_theta_max 26.37
_diffrn_reflns_theta_min 2.83
_diffrn_source 'SuperNova (Mo) x-ray Source'
_exptl_absorpt_coefficient_mu 1.053
_exptl_absorpt_correction_T_max 1.00000
_exptl_absorpt_correction_T_min 0.91834
_exptl_absorpt_correction_type multi-scan
_exptl_absorpt_process_details
;
CrysAlisPro, Agilent Technologies,
Version 1.171.35.21 (release 20-01-2012 CrysAlis171 .NET)
(compiled Jan 23 2012,18:06:46)
empirical absorption correction using spherical harmonics,
 implemented in SCALE3 ABSPACK scaling algorithm.
;
_exptl_crystal_density_diffrn 1.469
_exptl_crystal_F_000 645
_exptl_crystal_size_max 0.25
_exptl_crystal_size_mid 0.19
_exptl_crystal_size_min 0.08
_refine_diff_density_max 0.693
_refine_diff_density_min -0.729
_refine_diff_density_rms 0.069
_refine_ls_extinction_method none
_refine_ls_goodness_of_fit_ref 1.038
_refine_ls_hydrogen_treatment mixed
_refine_ls_matrix_type full
_refine_ls_number_parameters 329
_refine_ls_number_reflns 6160
_refine_ls_number_restraints 6
_refine_ls_restrained_S_all 1.064
_refine_ls_R_factor_all 0.0484
_refine_ls_R_factor_gt 0.0383
_refine_ls_shift/su_max 0.001
_refine_ls_shift/su_mean 0.000
_refine_ls_structure_factor_coef Fsqd
_refine_ls_weighting_details 'calc w=1/[\s^2^(Fo^2^)+(0.0365P)^2^+0.8698P] where P=(Fo^2^+2Fc^2^)/3'
_refine_ls_weighting_scheme calc
_refine_ls_wR_factor_gt 0.0856
_refine_ls_wR_factor_ref 0.0915
_reflns_number_gt 5202
_reflns_number_total 6160
_reflns_threshold_expression >2sigma(I)
_cod_data_source_file ic401362s_si_001_8.cif
_cod_data_source_block 941659
_cod_original_cell_volume 1504.31(11)
_cod_original_formula_sum 'C26 H0.50 Cl5 N3 Ru S'
_cod_database_code 4336546
_reflns_odcompleteness_completeness 99.89
_reflns_odcompleteness_iscentric 1
_reflns_odcompleteness_theta 26.32

loop_
_space_group_symop_id
_space_group_symop_operation_xyz
1 'x, y, z'
2 '-x, -y, -z'

loop_
_atom_site_label
_atom_site_type_symbol
_atom_site_fract_x
_atom_site_fract_y
_atom_site_fract_z
_atom_site_U_iso_or_equiv
_atom_site_adp_type
_atom_site_occupancy
_atom_site_symmetry_multiplicity
_atom_site_calc_flag
_atom_site_refinement_flags
Ru1 Ru 0.68685(2) 0.58136(2) 0.683782(18) 0.03238(9) Uani 1 1 d .
Cl1 Cl 0.44563(8) 0.51992(8) 0.67038(7) 0.0478(2) Uani 1 1 d .
Cl2 Cl 1.14259(12) 0.76486(9) 0.97376(7) 0.0659(3) Uani 1 1 d .
Cl3 Cl 0.18741(19) 0.25188(17) 0.67591(19) 0.1503(8) Uani 1 1 d .
Cl4 Cl 0.4145(3) 0.23028(19) 0.84930(12) 0.1752(11) Uani 1 1 d .
Cl5 Cl 0.4123(2) 0.11255(15) 0.66803(14) 0.1369(7) Uani 1 1 d .
S1 S 0.72348(9) 0.38559(7) 0.65218(6) 0.0427(2) Uani 1 1 d .
N1 N 0.7194(3) 0.5209(2) 0.83441(19) 0.0388(6) Uani 1 1 d .
N2 N 0.7572(3) 0.4058(2) 0.8482(2) 0.0509(8) Uani 1 1 d .
H2 H 0.7766 0.3786 0.9078 0.061 Uiso 1 1 calc R
N3 N 0.8058(3) 0.2288(3) 0.7968(2) 0.0528(8) Uani 1 1 d .
H3 H 0.8067 0.2099 0.8573 0.063 Uiso 1 1 calc R
C1 C 0.7928(5) 0.1225(3) 0.6380(3) 0.0693(12) Uani 1 1 d .
H1 H 0.7192 0.1644 0.6041 0.083 Uiso 1 1 calc R
C2 C 0.8470(6) 0.0392(4) 0.5871(3) 0.0782(14) Uani 1 1 d .
H2A H 0.8104 0.0264 0.5186 0.094 Uiso 1 1 calc R
C3 C 0.9527(6) -0.0238(4) 0.6364(4) 0.0801(15) Uani 1 1 d .
H3A H 0.9901 -0.0779 0.6015 0.096 Uiso 1 1 calc R
C4 C 1.0036(5) -0.0077(4) 0.7368(4) 0.0748(14) Uani 1 1 d .
H4 H 1.0733 -0.0533 0.7710 0.090 Uiso 1 1 calc R
C5 C 0.9530(4) 0.0756(3) 0.7886(3) 0.0585(10) Uani 1 1 d .
H5 H 0.9889 0.0867 0.8573 0.070 Uiso 1 1 calc R
C6 C 0.8489(4) 0.1424(3) 0.7382(3) 0.0470(8) Uani 1 1 d .
C7 C 0.7640(3) 0.3360(3) 0.7703(2) 0.0428(8) Uani 1 1 d .
C8 C 0.7072(5) 0.5759(4) 0.9136(3) 0.0660(12) Uani 1 1 d .
C9 C 0.7367(10) 0.5222(5) 1.0141(4) 0.173(4) Uani 1 1 d U
H9A H 0.6704 0.4564 1.0137 0.259 Uiso 1 1 calc R
H9B H 0.7293 0.5796 1.0636 0.259 Uiso 1 1 calc R
H9C H 0.8292 0.4959 1.0300 0.259 Uiso 1 1 calc R
C10 C 0.6673(4) 0.6978(3) 0.9113(2) 0.0477(9) Uani 1 1 d .
C11 C 0.5319(4) 0.7241(4) 0.8779(3) 0.0595(10) Uani 1 1 d .
H11 H 0.4628 0.6650 0.8512 0.071 Uiso 1 1 calc R
C12 C 0.4977(5) 0.8402(5) 0.8839(3) 0.0781(14) Uani 1 1 d .
H12 H 0.4052 0.8578 0.8628 0.094 Uiso 1 1 calc R
C13 C 0.5985(7) 0.9276(4) 0.9204(4) 0.0851(16) Uani 1 1 d .
H13 H 0.5750 1.0050 0.9220 0.102 Uiso 1 1 calc R
C14 C 0.7324(7) 0.9022(4) 0.9543(3) 0.0817(15) Uani 1 1 d .
H14 H 0.8008 0.9622 0.9797 0.098 Uiso 1 1 calc R
C15 C 0.7688(5) 0.7879(4) 0.9515(3) 0.0648(11) Uani 1 1 d .
H15 H 0.8611 0.7709 0.9764 0.078 Uiso 1 1 calc R
C16 C 0.4896(4) 0.8157(3) 0.6076(3) 0.0570(10) Uani 1 1 d .
H16A H 0.4125 0.7602 0.5785 0.085 Uiso 1 1 calc R
H16B H 0.4896 0.8815 0.5646 0.085 Uiso 1 1 calc R
H16C H 0.4810 0.8424 0.6720 0.085 Uiso 1 1 calc R
C17 C 0.6235(3) 0.7576(3) 0.6199(2) 0.0410(8) Uani 1 1 d .
C18 C 0.6408(3) 0.6771(3) 0.5455(2) 0.0409(8) Uani 1 1 d .
H18 H 0.5673 0.6580 0.4899 0.049 Uiso 1 1 calc R
C19 C 0.7672(3) 0.6262(3) 0.5551(2) 0.0401(7) Uani 1 1 d .
H19 H 0.7780 0.5777 0.5033 0.048 Uiso 1 1 calc R
C20 C 0.8793(3) 0.6459(3) 0.6411(2) 0.0387(7) Uani 1 1 d .
C21 C 0.8563(3) 0.7179(3) 0.7181(2) 0.0387(7) Uani 1 1 d .
H21 H 0.9237 0.7267 0.7785 0.046 Uiso 1 1 calc R
C22 C 0.7326(3) 0.7774(3) 0.7058(2) 0.0398(7) Uani 1 1 d .
H22 H 0.7241 0.8302 0.7554 0.048 Uiso 1 1 calc R
C23 C 1.0147(3) 0.5893(3) 0.6462(3) 0.0496(9) Uani 1 1 d .
H23 H 0.9916 0.5167 0.6050 0.059 Uiso 1 1 calc R
C24 C 1.1051(4) 0.6713(4) 0.5975(4) 0.0807(14) Uani 1 1 d .
H24A H 1.0522 0.6919 0.5325 0.121 Uiso 1 1 calc R
H24B H 1.1852 0.6325 0.5907 0.121 Uiso 1 1 calc R
H24C H 1.1350 0.7413 0.6385 0.121 Uiso 1 1 calc R
C25 C 1.0896(4) 0.5558(4) 0.7508(3) 0.0740(13) Uani 1 1 d .
H25A H 1.1216 0.6257 0.7916 0.111 Uiso 1 1 calc R
H25B H 1.1680 0.5125 0.7474 0.111 Uiso 1 1 calc R
H25C H 1.0268 0.5078 0.7797 0.111 Uiso 1 1 calc R
C26 C 0.3638(5) 0.2355(4) 0.7205(3) 0.0767(13) Uani 1 1 d .
H26 H 0.4145 0.3042 0.7003 0.092 Uiso 1 1 calc R

loop_
_atom_site_aniso_label
_atom_site_aniso_U_11
_atom_site_aniso_U_22
_atom_site_aniso_U_33
_atom_site_aniso_U_23
_atom_site_aniso_U_13
_atom_site_aniso_U_12
Ru1 0.03207(14) 0.03360(15) 0.03060(14) -0.00132(10) 0.00557(10) 0.00442(10)
Cl1 0.0351(4) 0.0467(5) 0.0594(5) -0.0030(4) 0.0091(4) -0.0021(4)
Cl2 0.0877(7) 0.0636(7) 0.0453(5) 0.0079(5) 0.0092(5) 0.0232(6)
Cl3 0.1089(12) 0.1241(15) 0.233(2) 0.0543(15) 0.0726(14) -0.0039(11)
Cl4 0.338(3) 0.1376(16) 0.0747(10) 0.0214(10) 0.0819(15) 0.0769(19)
Cl5 0.224(2) 0.0849(11) 0.1199(13) -0.0135(9) 0.0698(14) 0.0393(12)
S1 0.0571(5) 0.0368(5) 0.0335(4) -0.0020(3) 0.0083(4) 0.0104(4)
N1 0.0424(15) 0.0388(16) 0.0356(14) -0.0007(12) 0.0084(12) 0.0113(12)
N2 0.077(2) 0.0452(18) 0.0319(15) 0.0024(13) 0.0094(14) 0.0246(16)
N3 0.075(2) 0.0448(18) 0.0403(16) 0.0035(13) 0.0126(15) 0.0244(16)
C1 0.106(3) 0.046(2) 0.056(2) -0.0046(19) 0.012(2) 0.030(2)
C2 0.136(4) 0.044(2) 0.063(3) -0.003(2) 0.039(3) 0.014(3)
C3 0.106(4) 0.042(2) 0.114(4) -0.007(3) 0.068(3) 0.008(3)
C4 0.062(3) 0.044(2) 0.124(4) 0.002(3) 0.030(3) 0.016(2)
C5 0.058(2) 0.039(2) 0.075(3) 0.0038(19) 0.009(2) 0.0085(18)
C6 0.060(2) 0.0340(18) 0.050(2) 0.0022(15) 0.0176(17) 0.0086(16)
C7 0.0456(18) 0.041(2) 0.0418(18) -0.0013(15) 0.0081(15) 0.0115(16)
C8 0.109(3) 0.058(3) 0.034(2) 0.0027(17) 0.016(2) 0.039(2)
C9 0.382(10) 0.113(5) 0.050(3) 0.024(3) 0.068(5) 0.143(6)
C10 0.069(2) 0.046(2) 0.0326(18) -0.0003(15) 0.0177(17) 0.0186(19)
C11 0.064(2) 0.061(3) 0.056(2) 0.0025(19) 0.0170(19) 0.011(2)
C12 0.089(3) 0.089(4) 0.070(3) 0.020(3) 0.034(3) 0.049(3)
C13 0.149(5) 0.055(3) 0.066(3) 0.004(2) 0.048(3) 0.036(3)
C14 0.135(5) 0.056(3) 0.053(3) -0.011(2) 0.027(3) -0.013(3)
C15 0.069(3) 0.077(3) 0.047(2) 0.000(2) 0.012(2) 0.009(2)
C16 0.055(2) 0.054(2) 0.064(2) 0.0097(19) 0.0135(19) 0.0228(19)
C17 0.0442(18) 0.0391(19) 0.0414(18) 0.0084(14) 0.0123(15) 0.0084(15)
C18 0.0402(17) 0.046(2) 0.0342(17) 0.0050(14) 0.0053(14) 0.0043(15)
C19 0.0441(18) 0.0438(19) 0.0337(17) -0.0019(14) 0.0123(14) 0.0022(15)
C20 0.0340(16) 0.0412(19) 0.0432(18) 0.0022(14) 0.0140(14) 0.0014(14)
C21 0.0362(16) 0.0391(18) 0.0384(17) -0.0017(14) 0.0061(13) -0.0026(14)
C22 0.0465(18) 0.0322(17) 0.0412(18) -0.0018(14) 0.0120(15) 0.0032(14)
C23 0.0379(18) 0.057(2) 0.056(2) -0.0023(18) 0.0136(16) 0.0108(17)
C24 0.051(2) 0.084(3) 0.122(4) 0.019(3) 0.045(3) 0.019(2)
C25 0.053(2) 0.105(4) 0.064(3) 0.000(2) 0.007(2) 0.033(2)
C26 0.112(4) 0.053(3) 0.076(3) 0.009(2) 0.043(3) 0.007(3)

loop_
_atom_type_symbol
_atom_type_description
_atom_type_scat_dispersion_real
_atom_type_scat_dispersion_imag
_atom_type_scat_source
C C 0.0033 0.0016 'International Tables Vol C Tables 4.2.6.8 and 6.1.1.4'
Cl Cl 0.1484 0.1585 'International Tables Vol C Tables 4.2.6.8 and 6.1.1.4'
N N 0.0061 0.0033 'International Tables Vol C Tables 4.2.6.8 and 6.1.1.4'
Ru Ru -1.2594 0.8363 'International Tables Vol C Tables 4.2.6.8 and 6.1.1.4'
S S 0.1246 0.1234 'International Tables Vol C Tables 4.2.6.8 and 6.1.1.4'
H H 0.0000 0.0000 'International Tables Vol C Tables 4.2.6.8 and 6.1.1.4'

loop_
_geom_angle_atom_site_label_1
_geom_angle_atom_site_label_2
_geom_angle_atom_site_label_3
_geom_angle
S1 Ru1 Cl1 88.31(3)
N1 Ru1 Cl1 84.81(7)
N1 Ru1 S1 81.92(7)
N1 Ru1 C17 130.12(11)
N1 Ru1 C18 167.34(11)
N1 Ru1 C19 150.05(11)
N1 Ru1 C20 114.54(11)
N1 Ru1 C21 95.17(11)
N1 Ru1 C22 102.96(11)
C17 Ru1 Cl1 89.74(9)
C17 Ru1 S1 147.55(9)
C18 Ru1 Cl1 93.32(9)
C18 Ru1 S1 110.57(9)
C18 Ru1 C17 37.25(12)
C18 Ru1 C20 68.40(12)
C18 Ru1 C22 66.22(12)
C19 Ru1 Cl1 122.83(9)
C19 Ru1 S1 87.20(9)
C19 Ru1 C17 66.95(12)
C19 Ru1 C18 37.62(12)
C19 Ru1 C20 37.75(11)
C19 Ru1 C21 67.34(12)
C19 Ru1 C22 78.26(12)
C20 Ru1 Cl1 160.48(9)
C20 Ru1 S1 91.77(9)
C20 Ru1 C17 79.79(12)
C20 Ru1 C22 67.10(12)
C21 Ru1 Cl1 149.44(9)
C21 Ru1 S1 122.03(9)
C21 Ru1 C17 66.96(12)
C21 Ru1 C18 80.09(12)
C21 Ru1 C20 37.48(11)
C21 Ru1 C22 37.38(11)
C22 Ru1 Cl1 112.81(9)
C22 Ru1 S1 158.55(9)
C22 Ru1 C17 36.04(11)
C7 S1 Ru1 100.25(12)
N2 N1 Ru1 115.48(19)
C8 N1 Ru1 129.0(2)
C8 N1 N2 115.5(3)
N1 N2 H2 119.3
C7 N2 N1 121.4(3)
C7 N2 H2 119.3
C6 N3 H3 115.7
C7 N3 H3 115.7
C7 N3 C6 128.6(3)
C2 C1 H1 120.3
C6 C1 H1 120.3
C6 C1 C2 119.3(4)
C1 C2 H2A 119.7
C3 C2 C1 120.6(4)
C3 C2 H2A 119.7
C2 C3 H3A 120.1
C4 C3 C2 119.8(4)
C4 C3 H3A 120.1
C3 C4 H4 119.7
C3 C4 C5 120.5(4)
C5 C4 H4 119.7
C4 C5 H5 120.1
C4 C5 C6 119.8(4)
C6 C5 H5 120.1
C1 C6 N3 124.1(3)
C1 C6 C5 119.8(4)
C5 C6 N3 116.1(3)
N2 C7 S1 120.6(3)
N3 C7 S1 125.6(3)
N3 C7 N2 113.9(3)
N1 C8 C9 122.6(4)
N1 C8 C10 122.2(3)
C10 C8 C9 115.2(3)
C8 C9 H9A 109.5
C8 C9 H9B 109.5
C8 C9 H9C 109.5
H9A C9 H9B 109.5
H9A C9 H9C 109.5
H9B C9 H9C 109.5
C11 C10 C8 121.7(4)
C11 C10 C15 119.1(4)
C15 C10 C8 119.1(4)
C10 C11 H11 120.2
C10 C11 C12 119.6(4)
C12 C11 H11 120.2
C11 C12 H12 119.7
C13 C12 C11 120.6(4)
C13 C12 H12 119.7
C12 C13 H13 120.0
C14 C13 C12 120.1(5)
C14 C13 H13 120.0
C13 C14 H14 119.7
C13 C14 C15 120.6(5)
C15 C14 H14 119.7
C10 C15 H15 120.0
C14 C15 C10 120.0(4)
C14 C15 H15 120.0
H16A C16 H16B 109.5
H16A C16 H16C 109.5
H16B C16 H16C 109.5
C17 C16 H16A 109.5
C17 C16 H16B 109.5
C17 C16 H16C 109.5
C16 C17 Ru1 131.0(2)
C18 C17 Ru1 67.54(18)
C18 C17 C16 120.5(3)
C22 C17 Ru1 71.38(18)
C22 C17 C16 121.5(3)
C22 C17 C18 118.0(3)
Ru1 C18 H18 125.8
C17 C18 Ru1 75.21(19)
C17 C18 H18 119.7
C19 C18 Ru1 71.03(18)
C19 C18 C17 120.6(3)
C19 C18 H18 119.7
Ru1 C19 H19 129.3
C18 C19 Ru1 71.35(19)
C18 C19 H19 118.9
C18 C19 C20 122.2(3)
C20 C19 Ru1 72.96(18)
C20 C19 H19 118.9
C19 C20 Ru1 69.30(18)
C19 C20 C23 119.5(3)
C21 C20 Ru1 69.58(18)
C21 C20 C19 116.5(3)
C21 C20 C23 123.9(3)
C23 C20 Ru1 131.5(2)
Ru1 C21 H21 125.0
C20 C21 Ru1 72.94(18)
C20 C21 H21 119.2
C20 C21 C22 121.6(3)
C22 C21 Ru1 74.56(18)
C22 C21 H21 119.2
Ru1 C22 H22 132.9
C17 C22 Ru1 72.58(19)
C17 C22 C21 120.7(3)
C17 C22 H22 119.6
C21 C22 Ru1 68.06(18)
C21 C22 H22 119.6
C20 C23 H23 107.3
C20 C23 C24 107.8(3)
C24 C23 H23 107.3
C25 C23 C20 114.1(3)
C25 C23 H23 107.3
C25 C23 C24 112.7(3)
C23 C24 H24A 109.5
C23 C24 H24B 109.5
C23 C24 H24C 109.5
H24A C24 H24B 109.5
H24A C24 H24C 109.5
H24B C24 H24C 109.5
C23 C25 H25A 109.5
C23 C25 H25B 109.5
C23 C25 H25C 109.5
H25A C25 H25B 109.5
H25A C25 H25C 109.5
H25B C25 H25C 109.5
Cl3 C26 H26 107.5
Cl4 C26 Cl3 112.9(3)
Cl4 C26 Cl5 109.8(3)
Cl4 C26 H26 107.5
Cl5 C26 Cl3 111.3(3)
Cl5 C26 H26 107.5

loop_
_geom_bond_atom_site_label_1
_geom_bond_atom_site_label_2
_geom_bond_distance
Ru1 Cl1 2.4068(8)
Ru1 S1 2.3407(9)
Ru1 N1 2.145(3)
Ru1 C17 2.267(3)
Ru1 C18 2.167(3)
Ru1 C19 2.163(3)
Ru1 C20 2.211(3)
Ru1 C21 2.167(3)
Ru1 C22 2.252(3)
Cl3 C26 1.731(5)
Cl4 C26 1.722(5)
Cl5 C26 1.723(5)
S1 C7 1.688(3)
N1 N2 1.392(4)
N1 C8 1.288(4)
N2 H2 0.8600
N2 C7 1.348(4)
N3 H3 0.8600
N3 C6 1.422(4)
N3 C7 1.343(4)
C1 H1 0.9300
C1 C2 1.388(6)
C1 C6 1.365(5)
C2 H2A 0.9300
C2 C3 1.358(6)
C3 H3A 0.9300
C3 C4 1.355(7)
C4 H4 0.9300
C4 C5 1.376(6)
C5 H5 0.9300
C5 C6 1.377(5)
C8 C9 1.489(6)
C8 C10 1.471(5)
C9 H9A 0.9600
C9 H9B 0.9600
C9 H9C 0.9600
C10 C11 1.365(5)
C10 C15 1.394(6)
C11 H11 0.9300
C11 C12 1.396(6)
C12 H12 0.9300
C12 C13 1.359(7)
C13 H13 0.9300
C13 C14 1.349(7)
C14 H14 0.9300
C14 C15 1.379(6)
C15 H15 0.9300
C16 H16A 0.9600
C16 H16B 0.9600
C16 H16C 0.9600
C16 C17 1.499(4)
C17 C18 1.419(5)
C17 C22 1.398(4)
C18 H18 0.9300
C18 C19 1.396(4)
C19 H19 0.9300
C19 C20 1.415(4)
C20 C21 1.407(4)
C20 C23 1.518(4)
C21 H21 0.9300
C21 C22 1.418(4)
C22 H22 0.9300
C23 H23 0.9800
C23 C24 1.521(6)
C23 C25 1.514(5)
C24 H24A 0.9600
C24 H24B 0.9600
C24 H24C 0.9600
C25 H25A 0.9600
C25 H25B 0.9600
C25 H25C 0.9600
C26 H26 0.9800

loop_
_geom_torsion_atom_site_label_1
_geom_torsion_atom_site_label_2
_geom_torsion_atom_site_label_3
_geom_torsion_atom_site_label_4
_geom_torsion
Ru1 S1 C7 N2 4.9(3)
Ru1 S1 C7 N3 -174.5(3)
Ru1 N1 N2 C7 -3.9(4)
Ru1 N1 C8 C9 -178.7(5)
Ru1 N1 C8 C10 -0.6(6)
Ru1 C17 C18 C19 -56.9(3)
Ru1 C17 C22 C21 50.1(3)
Ru1 C18 C19 C20 -54.7(3)
Ru1 C19 C20 C21 -52.7(3)
Ru1 C19 C20 C23 126.9(3)
Ru1 C20 C21 C22 -58.9(3)
Ru1 C20 C23 C24 174.9(3)
Ru1 C20 C23 C25 -59.1(5)
Ru1 C21 C22 C17 -52.1(3)
Cl1 Ru1 S1 C7 -89.77(13)
Cl1 Ru1 N1 N2 94.2(2)
Cl1 Ru1 N1 C8 -84.9(4)
Cl1 Ru1 C17 C16 15.8(3)
Cl1 Ru1 C17 C18 -95.84(18)
Cl1 Ru1 C17 C22 131.69(19)
Cl1 Ru1 C18 C17 85.18(18)
Cl1 Ru1 C18 C19 -144.52(18)
Cl1 Ru1 C19 C18 43.6(2)
Cl1 Ru1 C19 C20 177.31(15)
Cl1 Ru1 C20 C19 -6.8(4)
Cl1 Ru1 C20 C21 123.8(3)
Cl1 Ru1 C20 C23 -118.4(3)
Cl1 Ru1 C21 C20 -146.90(17)
Cl1 Ru1 C21 C22 -16.1(3)
Cl1 Ru1 C22 C17 -54.1(2)
Cl1 Ru1 C22 C21 171.21(16)
S1 Ru1 N1 N2 5.2(2)
S1 Ru1 N1 C8 -173.9(4)
S1 Ru1 C17 C16 102.2(3)
S1 Ru1 C17 C18 -9.4(3)
S1 Ru1 C17 C22 -141.88(17)
S1 Ru1 C18 C17 174.62(16)
S1 Ru1 C18 C19 -55.1(2)
S1 Ru1 C19 C18 129.77(19)
S1 Ru1 C19 C20 -96.52(18)
S1 Ru1 C20 C19 83.13(18)
S1 Ru1 C20 C21 -146.29(18)
S1 Ru1 C20 C23 -28.5(3)
S1 Ru1 C21 C20 40.9(2)
S1 Ru1 C21 C22 171.68(15)
S1 Ru1 C22 C17 115.1(2)
S1 Ru1 C22 C21 -19.6(3)
N1 Ru1 S1 C7 -4.78(14)
N1 Ru1 C17 C16 -67.2(4)
N1 Ru1 C17 C18 -178.82(17)
N1 Ru1 C17 C22 48.7(2)
N1 Ru1 C18 C17 4.1(6)
N1 Ru1 C18 C19 134.4(5)
N1 Ru1 C19 C18 -161.7(2)
N1 Ru1 C19 C20 -28.0(3)
N1 Ru1 C20 C19 165.06(18)
N1 Ru1 C20 C21 -64.4(2)
N1 Ru1 C20 C23 53.4(3)
N1 Ru1 C21 C20 124.56(19)
N1 Ru1 C21 C22 -104.63(19)
N1 Ru1 C22 C17 -143.87(19)
N1 Ru1 C22 C21 81.44(19)
N1 N2 C7 S1 -1.2(5)
N1 N2 C7 N3 178.2(3)
N1 C8 C10 C11 79.3(6)
N1 C8 C10 C15 -105.7(5)
N2 N1 C8 C9 2.3(7)
N2 N1 C8 C10 -179.7(4)
C1 C2 C3 C4 1.8(7)
C2 C1 C6 N3 177.3(4)
C2 C1 C6 C5 -3.4(7)
C2 C3 C4 C5 -2.7(7)
C3 C4 C5 C6 0.6(7)
C4 C5 C6 N3 -178.1(4)
C4 C5 C6 C1 2.5(6)
C6 N3 C7 S1 12.2(6)
C6 N3 C7 N2 -167.2(3)
C6 C1 C2 C3 1.3(7)
C7 N3 C6 C1 -35.7(6)
C7 N3 C6 C5 145.0(4)
C8 N1 N2 C7 175.3(4)
C8 C10 C11 C12 175.4(4)
C8 C10 C15 C14 -177.1(4)
C9 C8 C10 C11 -102.5(6)
C9 C8 C10 C15 72.5(6)
C10 C11 C12 C13 1.7(6)
C11 C10 C15 C14 -1.9(6)
C11 C12 C13 C14 -2.2(7)
C12 C13 C14 C15 0.6(7)
C13 C14 C15 C10 1.5(7)
C15 C10 C11 C12 0.4(6)
C16 C17 C18 Ru1 -125.4(3)
C16 C17 C18 C19 177.7(3)
C16 C17 C22 Ru1 127.2(3)
C16 C17 C22 C21 177.3(3)
C17 Ru1 S1 C7 -176.61(19)
C17 Ru1 N1 N2 179.5(2)
C17 Ru1 N1 C8 0.4(4)
C17 Ru1 C18 C19 130.3(3)
C17 Ru1 C19 C18 -30.11(19)
C17 Ru1 C19 C20 103.6(2)
C17 Ru1 C20 C19 -65.3(2)
C17 Ru1 C20 C21 65.3(2)
C17 Ru1 C20 C23 -177.0(3)
C17 Ru1 C21 C20 -103.8(2)
C17 Ru1 C21 C22 27.03(18)
C17 Ru1 C22 C21 -134.7(3)
C17 C18 C19 Ru1 58.9(3)
C17 C18 C19 C20 4.2(5)
C18 Ru1 S1 C7 177.32(15)
C18 Ru1 N1 N2 176.2(4)
C18 Ru1 N1 C8 -2.9(7)
C18 Ru1 C17 C16 111.6(4)
C18 Ru1 C17 C22 -132.5(3)
C18 Ru1 C19 C20 133.7(3)
C18 Ru1 C20 C19 -28.33(19)
C18 Ru1 C20 C21 102.3(2)
C18 Ru1 C20 C23 -140.0(3)
C18 Ru1 C21 C20 -67.3(2)
C18 Ru1 C21 C22 63.53(19)
C18 Ru1 C22 C17 29.20(19)
C18 Ru1 C22 C21 -105.5(2)
C18 C17 C22 Ru1 -50.5(3)
C18 C17 C22 C21 -0.5(5)
C18 C19 C20 Ru1 54.0(3)
C18 C19 C20 C21 1.3(5)
C18 C19 C20 C23 -179.1(3)
C19 Ru1 S1 C7 147.24(15)
C19 Ru1 N1 N2 -64.6(3)
C19 Ru1 N1 C8 116.3(4)
C19 Ru1 C17 C16 142.0(4)
C19 Ru1 C17 C18 30.40(19)
C19 Ru1 C17 C22 -102.1(2)
C19 Ru1 C18 C17 -130.3(3)
C19 Ru1 C20 C21 130.6(3)
C19 Ru1 C20 C23 -111.7(4)
C19 Ru1 C21 C20 -30.25(19)
C19 Ru1 C21 C22 100.6(2)
C19 Ru1 C22 C17 66.8(2)
C19 Ru1 C22 C21 -67.91(19)
C19 C20 C21 Ru1 52.6(3)
C19 C20 C21 C22 -6.4(5)
C19 C20 C23 C24 87.3(4)
C19 C20 C23 C25 -146.8(4)
C20 Ru1 S1 C7 109.76(15)
C20 Ru1 N1 N2 -83.1(2)
C20 Ru1 N1 C8 97.9(4)
C20 Ru1 C17 C16 179.2(3)
C20 Ru1 C17 C18 67.6(2)
C20 Ru1 C17 C22 -64.9(2)
C20 Ru1 C18 C17 -101.9(2)
C20 Ru1 C18 C19 28.42(19)
C20 Ru1 C19 C18 -133.7(3)
C20 Ru1 C21 C22 130.8(3)
C20 Ru1 C22 C17 104.7(2)
C20 Ru1 C22 C21 -30.00(18)
C20 C21 C22 Ru1 58.2(3)
C20 C21 C22 C17 6.1(5)
C21 Ru1 S1 C7 86.29(16)
C21 Ru1 N1 N2 -116.5(2)
C21 Ru1 N1 C8 64.4(4)
C21 Ru1 C17 C16 -143.9(4)
C21 Ru1 C17 C18 104.5(2)
C21 Ru1 C17 C22 -27.97(19)
C21 Ru1 C18 C17 -64.7(2)
C21 Ru1 C18 C19 65.5(2)
C21 Ru1 C19 C18 -103.7(2)
C21 Ru1 C19 C20 30.05(19)
C21 Ru1 C20 C19 -130.6(3)
C21 Ru1 C20 C23 117.8(4)
C21 Ru1 C22 C17 134.7(3)
C21 C20 C23 C24 -93.2(4)
C21 C20 C23 C25 32.8(5)
C22 Ru1 S1 C7 100.2(3)
C22 Ru1 N1 N2 -153.5(2)
C22 Ru1 N1 C8 27.4(4)
C22 Ru1 C17 C16 -115.9(4)
C22 Ru1 C17 C18 132.5(3)
C22 Ru1 C18 C17 -28.31(18)
C22 Ru1 C18 C19 102.0(2)
C22 Ru1 C19 C18 -66.1(2)
C22 Ru1 C19 C20 67.61(19)
C22 Ru1 C20 C19 -100.7(2)
C22 Ru1 C20 C21 29.92(18)
C22 Ru1 C20 C23 147.7(3)
C22 Ru1 C21 C20 -130.8(3)
C22 C17 C18 Ru1 52.3(3)
C22 C17 C18 C19 -4.5(5)
C23 C20 C21 Ru1 -127.0(3)
C23 C20 C21 C22 174.1(3)
